data_2013482
loop_
_publ_author_name
'Herman, Gerrit G.'
'Lippens, Werner'
'Goeminne, Andre M.'
'Steenland, Mathieu'
'Blaton, Norbert M.'

_publ_section_title
;
 Copper(II) complexes of pentadentate 17-membered macrocyclic
 diamidodiamines with N, O or S as additional donors
;
_journal_issue 7
_journal_name_full 'Acta Crystallographica Section C'
_journal_page_first m294
_journal_page_last m298
_journal_paper_doi 10.1107/S0108270102023247
_journal_volume 59
_journal_year 2003
_chemical_formula_iupac '[Cu (C12 H22 N4 O3)] , 5H2 O'
_chemical_formula_moiety 'C12 H22 Cu N4 O3 , 5H2 O'
_chemical_formula_sum 'C12 H32 Cu N4 O8'
_chemical_formula_weight 423.96
_chemical_name_systematic
;(3,16-dioxo-1-oxa-4,8,11,15-tetraazacycloheptadecanato)copper(II)
 pentahydrate
;
_space_group_IT_number 9
_symmetry_cell_setting monoclinic
_symmetry_space_group_name_Hall 'C -2yc'
_symmetry_space_group_name_H-M 'C 1 c 1'
_audit_creation_method 'WinGX routine CIF_UPDATE'
_cell_angle_alpha 90
_cell_angle_beta 103.68(5)
_cell_angle_gamma 90
_cell_formula_units_Z 4
_cell_length_a 12.098(9)
_cell_length_b 20.337(14)
_cell_length_c 8.134(5)
_cell_measurement_reflns_used 25
_cell_measurement_temperature 293(2)
_cell_measurement_theta_max 25
_cell_measurement_theta_min 20
_cell_volume 1944(2)
_computing_cell_refinement DIF4
_computing_data_collection 'DIF4 (Stoe & Cie, 1992)'
_computing_data_reduction 'REDU4 (Stoe & Cie, 1992)'
_computing_molecular_graphics 'DIAMOND (Bergerhoff, 1996)'
_computing_publication_material 'WinGX (Farrugia, 1999)'
_computing_structure_refinement 'SHELXL97 (Sheldrick, 1997)'
_computing_structure_solution 'SIR92 (Altomare et al., 1994)'
_diffrn_measurement_device_type 'Stoe Stadi-4 four-circle'
_diffrn_measurement_method \w
_diffrn_radiation_type MoK\a
_diffrn_radiation_wavelength 0.71073
_diffrn_reflns_av_R_equivalents 0.0331
_diffrn_reflns_limit_h_max 15
_diffrn_reflns_limit_h_min -15
_diffrn_reflns_limit_k_max 2
_diffrn_reflns_limit_k_min -26
_diffrn_reflns_limit_l_max 10
_diffrn_reflns_limit_l_min -2
_diffrn_reflns_number 3348
_diffrn_reflns_theta_max 27.5
_diffrn_standards_decay_% 3
_diffrn_standards_interval_time 60
_diffrn_standards_number 3
_exptl_absorpt_coefficient_mu 1.168
_exptl_absorpt_correction_T_max 0.710
_exptl_absorpt_correction_T_min 0.670
_exptl_absorpt_correction_type '\y scan'
_exptl_absorpt_process_details '(EMPIR; Stoe & Cie, 1989)'
_exptl_crystal_colour blue
_exptl_crystal_density_diffrn 1.448
_exptl_crystal_density_method 'not measured'
_exptl_crystal_description prism
_exptl_crystal_F_000 900
_exptl_crystal_size_max 0.43
_exptl_crystal_size_mid 0.29
_exptl_crystal_size_min 0.29
_refine_diff_density_max 0.471
_refine_diff_density_min -0.601
_refine_ls_abs_structure_details 'Flack (1983), 773 Friedel pairs'
_refine_ls_abs_structure_Flack -0.005(18)
_refine_ls_extinction_method none
_refine_ls_goodness_of_fit_ref 1.041
_refine_ls_hydrogen_treatment mixed
_refine_ls_matrix_type full
_refine_ls_number_parameters 226
_refine_ls_number_reflns 3020
_refine_ls_R_factor_all 0.0652
_refine_ls_R_factor_gt 0.0428
_refine_ls_shift/su_max 0
_refine_ls_structure_factor_coef Fsqd
_refine_ls_weighting_details 'calc w = 1/[\s^2^(Fo^2^)+(0.0565P)^2^] where P = (Fo^2^+2Fc^2^)/3'
_refine_ls_weighting_scheme calc
_refine_ls_wR_factor_gt 0.0942
_refine_ls_wR_factor_ref 0.1011
_reflns_number_gt 2510
_reflns_number_total 3020
_reflns_threshold_expression I>2\s(I)
_cod_data_source_file na1585.cif
_cod_data_source_block II
_cod_original_sg_symbol_H-M 'C c'
_cod_database_code 2013482
_cod_database_fobs_code 2013482

loop_
_symmetry_equiv_pos_as_xyz
'x, y, z'
'x, -y, z+1/2'
'x+1/2, y+1/2, z'
'x+1/2, -y+1/2, z+1/2'

loop_
_atom_site_label
_atom_site_fract_x
_atom_site_fract_y
_atom_site_fract_z
_atom_site_U_iso_or_equiv
_atom_site_adp_type
_atom_site_calc_flag
_atom_site_refinement_flags
_atom_site_occupancy
_atom_site_disorder_assembly
_atom_site_disorder_group
_atom_site_type_symbol
Cu 0.24173(4) 0.12333(2) 0.08756(6) 0.02720(14) Uani d . 1 . . Cu
O 0.3412(3) 0.02130(18) 0.1808(5) 0.0320(9) Uani d . 1 . . O
O21 0.0866(3) -0.05303(17) -0.0726(5) 0.0430(9) Uani d . 1 . . O
O22 0.5514(3) 0.08538(19) -0.0261(5) 0.0435(9) Uani d . 1 . . O
N31 0.1432(3) 0.0556(2) -0.0433(6) 0.0326(10) Uani d . 1 . . N
N32 0.3700(3) 0.1218(2) -0.0263(6) 0.0308(10) Uani d . 1 . . N
N71 0.1095(3) 0.1525(2) 0.1895(6) 0.0322(11) Uani d . 1 . . N
H71 0.1061 0.1187 0.2603 0.042 Uiso d R 1 . . H
N72 0.3259(3) 0.1978(2) 0.2267(6) 0.0335(10) Uani d . 1 . . N
H72 0.3999 0.1895 0.2792 0.043 Uiso d R 1 . . H
C11 0.2673(3) -0.0297(2) 0.0998(9) 0.0357(13) Uani d . 1 . . C
H11A 0.2499 -0.058 0.1863 0.046 Uiso calc R 1 . . H
H11B 0.3075 -0.056 0.0332 0.046 Uiso calc R 1 . . H
C12 0.4473(4) 0.0255(3) 0.1337(8) 0.0404(13) Uani d . 1 . . C
H12A 0.4599 -0.0153 0.0791 0.053 Uiso calc R 1 . . H
H12B 0.5077 0.0299 0.2355 0.053 Uiso calc R 1 . . H
C21 0.1570(4) -0.0066(3) -0.0138(7) 0.0333(12) Uani d . 1 . . C
C22 0.4557(4) 0.0819(2) 0.0165(7) 0.0320(11) Uani d . 1 . . C
C41 0.0316(4) 0.0780(3) -0.1452(8) 0.0425(13) Uani d . 1 . . C
H41A -0.0047 0.0426 -0.218 0.055 Uiso calc R 1 . . H
H41B 0.0428 0.1145 -0.2165 0.055 Uiso calc R 1 . . H
C42 0.3817(5) 0.1828(3) -0.1186(8) 0.0447(14) Uani d . 1 . . C
H42A 0.3107 0.1918 -0.1999 0.058 Uiso calc R 1 . . H
H42B 0.4403 0.1769 -0.1806 0.058 Uiso calc R 1 . . H
C51 -0.0440(4) 0.0995(3) -0.0321(9) 0.0447(14) Uani d . 1 . . C
H51A -0.1198 0.1075 -0.1012 0.058 Uiso calc R 1 . . H
H51B -0.0493 0.0639 0.0451 0.058 Uiso calc R 1 . . H
C52 0.4123(4) 0.2410(3) 0.0001(8) 0.0443(14) Uani d . 1 . . C
H52A 0.488 0.2341 0.0707 0.058 Uiso calc R 1 . . H
H52B 0.4149 0.2801 -0.0671 0.058 Uiso calc R 1 . . H
C61 -0.0029(4) 0.1605(3) 0.0696(8) 0.0426(15) Uani d . 1 . . C
H61A 0.0018 0.1961 -0.0076 0.055 Uiso calc R 1 . . H
H61B -0.0585 0.1728 0.1327 0.055 Uiso calc R 1 . . H
C62 0.3320(4) 0.2536(3) 0.1134(8) 0.0411(13) Uani d . 1 . . C
H62A 0.3569 0.2925 0.1811 0.053 Uiso calc R 1 . . H
H62B 0.2566 0.2623 0.0437 0.053 Uiso calc R 1 . . H
C81 0.1419(4) 0.2129(3) 0.2908(8) 0.0398(13) Uani d . 1 . . C
H81A 0.102 0.2146 0.381 0.052 Uiso calc R 1 . . H
H81B 0.1204 0.2513 0.2195 0.052 Uiso calc R 1 . . H
C82 0.2671(4) 0.2136(3) 0.3644(8) 0.0430(13) Uani d . 1 . . C
H82A 0.2907 0.2565 0.4117 0.056 Uiso calc R 1 . . H
H82B 0.2869 0.1812 0.4542 0.056 Uiso calc R 1 . . H
O1 0.8552(3) 0.0677(2) 0.3716(6) 0.0563(11) Uani d . 1 . . O
H1A 0.9262 0.0626 0.3814 0.073 Uiso d R 1 . . H
H1B 0.8372 0.0466 0.4515 0.073 Uiso d R 1 . . H
O2 0.6466(4) 0.1167(2) -0.2930(7) 0.0608(12) Uani d . 1 . . O
H2A 0.6173 0.1071 -0.2109 0.079 Uiso d R 1 . . H
H2B 0.6999 0.142 -0.2563 0.079 Uiso d R 1 . . H
O3 0.7114(4) 0.1691(2) 0.1932(7) 0.0639(13) Uani d . 1 . . O
H3A 0.6799 0.1404 0.1216 0.083 Uiso d R 1 . . H
H3B 0.7746 0.1535 0.248 0.083 Uiso d R 1 . . H
O4 0.7347(4) -0.00322(18) 0.0895(8) 0.0519(9) Uani d . 1 . . O
H4A 0.6782 0.0218 0.051 0.067 Uiso d R 1 . . H
H4B 0.7126 -0.0332 0.1472 0.067 Uiso d R 1 . . H
O5 0.5540(4) 0.1749(3) 0.4042(7) 0.0805(17) Uani d . 1 . . O
H5A 0.606 0.1797 0.3509 0.105 Uiso d R 1 . . H
H5B 0.5745 0.1441 0.4757 0.105 Uiso d R 1 . . H

loop_
_atom_site_aniso_label
_atom_site_aniso_U_11
_atom_site_aniso_U_22
_atom_site_aniso_U_33
_atom_site_aniso_U_12
_atom_site_aniso_U_13
_atom_site_aniso_U_23
Cu 0.01878(19) 0.0313(2) 0.0324(3) -0.0002(3) 0.00789(18) 0.0005(4)
O 0.0256(16) 0.038(2) 0.033(2) -0.0002(16) 0.0079(16) -0.0032(19)
O21 0.0336(18) 0.0419(18) 0.054(3) -0.0096(15) 0.0123(19) -0.017(2)
O22 0.0217(15) 0.062(2) 0.050(2) 0.0011(16) 0.0153(17) 0.001(2)
N31 0.0218(18) 0.040(2) 0.035(3) -0.0014(17) 0.0042(19) 0.001(2)
N32 0.0242(19) 0.040(2) 0.029(2) 0.0014(18) 0.0082(18) 0.004(2)
N71 0.025(2) 0.034(2) 0.041(3) 0.0031(18) 0.015(2) 0.006(2)
N72 0.0217(17) 0.037(2) 0.041(3) -0.0008(16) 0.0077(19) -0.006(2)
C11 0.025(3) 0.033(2) 0.050(3) 0.0013(17) 0.011(3) 0.002(3)
C12 0.022(2) 0.047(3) 0.053(4) 0.003(2) 0.011(2) 0.007(3)
C21 0.028(2) 0.041(3) 0.033(3) -0.005(2) 0.011(2) -0.007(3)
C22 0.027(2) 0.040(3) 0.030(3) -0.004(2) 0.007(2) -0.008(2)
C41 0.028(2) 0.047(3) 0.048(4) 0.000(2) 0.000(3) 0.004(3)
C42 0.037(3) 0.061(4) 0.040(3) 0.007(3) 0.017(3) 0.015(3)
C51 0.021(2) 0.052(3) 0.059(4) 0.001(2) 0.005(3) 0.005(3)
C52 0.034(3) 0.045(3) 0.057(4) 0.003(2) 0.016(3) 0.018(3)
C61 0.021(2) 0.044(3) 0.063(4) 0.0071(19) 0.011(3) 0.010(3)
C62 0.031(3) 0.035(3) 0.057(4) 0.001(2) 0.010(3) 0.002(3)
C81 0.035(3) 0.041(3) 0.051(4) 0.001(2) 0.024(3) -0.007(3)
C82 0.037(3) 0.054(3) 0.041(3) 0.000(2) 0.014(3) -0.008(3)
O1 0.0366(19) 0.075(3) 0.057(3) 0.008(2) 0.010(2) 0.015(3)
O2 0.068(3) 0.057(2) 0.065(3) -0.001(2) 0.032(3) 0.011(2)
O3 0.052(2) 0.065(3) 0.071(3) 0.004(2) 0.008(2) -0.008(3)
O4 0.0431(18) 0.0522(18) 0.066(2) 0.001(3) 0.0237(18) 0.009(3)
O5 0.041(2) 0.140(5) 0.056(3) 0.028(3) 0.003(2) 0.002(3)

loop_
_atom_type_symbol
_atom_type_description
_atom_type_scat_dispersion_real
_atom_type_scat_dispersion_imag
_atom_type_scat_source
C C 0.0033 0.0016 'International Tables Vol C Tables 4.2.6.8 and 6.1.1.4'
H H 0 0 'International Tables Vol C Tables 4.2.6.8 and 6.1.1.4'
N N 0.0061 0.0033 'International Tables Vol C Tables 4.2.6.8 and 6.1.1.4'
O O 0.0106 0.006 'International Tables Vol C Tables 4.2.6.8 and 6.1.1.4'
Cu Cu 0.3201 1.2651 'International Tables Vol C Tables 4.2.6.8 and 6.1.1.4'

loop_
_geom_angle_atom_site_label_1
_geom_angle_atom_site_label_2
_geom_angle_atom_site_label_3
_geom_angle
_geom_angle_publ_flag
N31 Cu N32 100.2(2) yes
N31 Cu N72 173.2(2) yes
N32 Cu N72 85.8(2) yes
N31 Cu N71 89.4(2) yes
N32 Cu N71 163.9(2) yes
N72 Cu N71 84.0(2) yes
N31 Cu O 76.2(2) yes
N32 Cu O 75.4(2) yes
N72 Cu O 108.6(2) yes
N71 Cu O 119.7(2) yes
C11 O C12 115.2(4) no
C11 O Cu 105.5(3) no
C12 O Cu 106.0(3) no
C21 N31 C41 117.9(4) no
C21 N31 Cu 123.5(4) no
C41 N31 Cu 116.3(3) no
C22 N32 C42 119.8(4) no
C22 N32 Cu 123.2(4) no
C42 N32 Cu 113.8(3) no
C81 N71 C61 110.9(4) no
C81 N71 Cu 109.5(3) no
C61 N71 Cu 116.5(4) no
C81 N71 H71 108.8 no
C61 N71 H71 109.3 no
Cu N71 H71 101.3 no
C62 N72 C82 114.0(4) no
C62 N72 Cu 108.7(4) no
C82 N72 Cu 108.3(3) no
C62 N72 H72 104.3 no
C82 N72 H72 106.1 no
Cu N72 H72 115.6 no
O C11 C21 115.1(4) no
O C11 H11A 108.5 no
C21 C11 H11A 108.5 no
O C11 H11B 108.5 no
C21 C11 H11B 108.5 no
H11A C11 H11B 107.5 no
O C12 C22 114.5(4) no
O C12 H12A 108.6 no
C22 C12 H12A 108.6 no
O C12 H12B 108.6 no
C22 C12 H12B 108.6 no
H12A C12 H12B 107.6 no
O21 C21 N31 127.2(5) no
O21 C21 C11 114.4(4) no
N31 C21 C11 118.4(5) no
O22 C22 N32 127.3(5) no
O22 C22 C12 114.3(4) no
N32 C22 C12 118.4(4) no
N31 C41 C51 110.6(5) no
N31 C41 H41A 109.5 no
C51 C41 H41A 109.5 no
N31 C41 H41B 109.5 no
C51 C41 H41B 109.5 no
H41A C41 H41B 108.1 no
N32 C42 C52 111.8(5) no
N32 C42 H42A 109.3 no
C52 C42 H42A 109.3 no
N32 C42 H42B 109.3 no
C52 C42 H42B 109.3 no
H42A C42 H42B 107.9 no
C61 C51 C41 113.8(4) no
C61 C51 H51A 108.8 no
C41 C51 H51A 108.8 no
C61 C51 H51B 108.8 no
C41 C51 H51B 108.8 no
H51A C51 H51B 107.7 no
C62 C52 C42 115.2(4) no
C62 C52 H52A 108.5 no
C42 C52 H52A 108.5 no
C62 C52 H52B 108.5 no
C42 C52 H52B 108.5 no
H52A C52 H52B 107.5 no
N71 C61 C51 113.7(4) no
N71 C61 H61A 108.8 no
C51 C61 H61A 108.8 no
N71 C61 H61B 108.8 no
C51 C61 H61B 108.8 no
H61A C61 H61B 107.7 no
N72 C62 C52 112.7(4) no
N72 C62 H62A 109 no
C52 C62 H62A 109 no
N72 C62 H62B 109 no
C52 C62 H62B 109 no
H62A C62 H62B 107.8 no
N71 C81 C82 110.0(4) no
N71 C81 H81A 109.7 no
C82 C81 H81A 109.7 no
N71 C81 H81B 109.7 no
C82 C81 H81B 109.7 no
H81A C81 H81B 108.2 no
N72 C82 C81 108.4(5) no
N72 C82 H82A 110 no
C81 C82 H82A 110 no
N72 C82 H82B 110 no
C81 C82 H82B 110 no
H82A C82 H82B 108.4 no
H1A O1 H1B 107.7 no
H2A O2 H2B 107.2 no
H3A O3 H3B 107.7 no
H4A O4 H4B 107.6 no
H5A O5 H5B 107.7 no

loop_
_geom_bond_atom_site_label_1
_geom_bond_atom_site_label_2
_geom_bond_site_symmetry_2
_geom_bond_distance
_geom_bond_publ_flag
Cu N31 . 1.963(4) yes
Cu N32 . 1.987(4) yes
Cu N72 . 2.017(4) yes
Cu N71 . 2.056(4) yes
Cu O . 2.428(4) yes
O C11 . 1.425(6) no
O C12 . 1.427(6) no
O21 C21 . 1.286(6) no
O22 C22 . 1.286(6) no
N31 C21 . 1.291(7) no
N31 C41 . 1.479(6) no
N32 C22 . 1.298(6) no
N32 C42 . 1.474(7) no
N71 C81 . 1.480(7) no
N71 C61 . 1.483(7) no
N71 H71 . 0.90 no
N72 C62 . 1.474(7) no
N72 C82 . 1.496(7) no
N72 H72 . 0.9123 no
C11 C21 . 1.507(7) no
C11 H11A . 0.97 no
C11 H11B . 0.97 no
C12 C22 . 1.510(8) no
C12 H12A . 0.97 no
C12 H12B . 0.97 no
C41 C51 . 1.507(8) no
C41 H41A . 0.97 no
C41 H41B . 0.97 no
C42 C52 . 1.517(9) no
C42 H42A . 0.97 no
C42 H42B . 0.97 no
C51 C61 . 1.509(8) no
C51 H51A . 0.97 no
C51 H51B . 0.97 no
C52 C62 . 1.510(8) no
C52 H52A . 0.97 no
C52 H52B . 0.97 no
C61 H61A . 0.97 no
C61 H61B . 0.97 no
C62 H62A . 0.97 no
C62 H62B . 0.97 no
C81 C82 . 1.491(7) no
C81 H81A . 0.97 no
C81 H81B . 0.97 no
C82 H82A . 0.97 no
C82 H82B . 0.97 no
O1 H1A . 0.85 no
O1 H1B . 0.85 no
O2 H2A . 0.85 no
O2 H2B . 0.82 no
O3 H3A . 0.85 no
O3 H3B . 0.85 no
O4 H4A . 0.85 no
O4 H4B . 0.85 no
O5 H5A . 0.85 no
O5 H5B . 0.85 no

loop_
_geom_hbond_atom_site_label_D
_geom_hbond_atom_site_label_H
_geom_hbond_atom_site_label_A
_geom_hbond_site_symmetry_A
_geom_hbond_distance_DH
_geom_hbond_distance_HA
_geom_hbond_distance_DA
_geom_hbond_angle_DHA
_geom_hbond_publ_flag
O1 H1A O21 2_655 0.85 1.9 2.744(6) 174 yes
O1 H1B O4 2_555 0.85 2.06 2.865(7) 159 yes
O2 H2A O22 . 0.85 1.91 2.762(7) 180 yes
O3 H3A O22 . 0.85 2.06 2.863(7) 158 yes
O3 H3B O1 . 0.85 2.13 2.862(7) 144 yes
O4 H4A O22 . 0.85 1.99 2.839(6) 176 yes
O4 H4B O2 2_555 0.85 1.99 2.803(7) 161 yes
O5 H5A O3 . 0.85 2.02 2.852(8) 165 yes
O5 H5B O2 1_556 0.85 1.96 2.723(8) 149 yes
N71 H71 O21 2_555 0.90 1.96 2.858(6) 173 yes
N72 H72 O5 . 0.91 1.92 2.834(7) 176 yes

loop_
_geom_torsion_atom_site_label_1
_geom_torsion_atom_site_label_2
_geom_torsion_atom_site_label_3
_geom_torsion_atom_site_label_4
_geom_torsion
_geom_torsion_publ_flag
N31 Cu O C11 -5.1(3) no
N32 Cu O C11 -109.7(4) no
N72 Cu O C11 169.9(3) no
N71 Cu O C11 76.2(4) no
N31 Cu O C12 117.6(4) no
N32 Cu O C12 12.9(3) no
N72 Cu O C12 -67.5(4) no
N71 Cu O C12 -161.2(3) no
N32 Cu N31 C21 82.5(4) no
N71 Cu N31 C21 -110.5(4) no
O Cu N31 C21 10.4(4) no
N32 Cu N31 C41 -115.1(4) no
N71 Cu N31 C41 51.9(4) no
O Cu N31 C41 172.8(4) no
N31 Cu N32 C22 -86.7(4) no
N72 Cu N32 C22 96.5(4) no
N71 Cu N32 C22 147.2(7) no
O Cu N32 C22 -14.0(4) no
N31 Cu N32 C42 113.7(4) no
N72 Cu N32 C42 -63.1(4) no
N71 Cu N32 C42 -12.4(10) no
O Cu N32 C42 -173.6(4) no
N31 Cu N71 C81 -173.0(4) no
N32 Cu N71 C81 -45.6(10) no
N72 Cu N71 C81 5.2(4) no
O Cu N71 C81 113.3(3) no
N31 Cu N71 C61 -46.1(4) no
N32 Cu N71 C61 81.2(9) no
N72 Cu N71 C61 132.1(4) no
O Cu N71 C61 -119.9(4) no
N32 Cu N72 C62 63.8(3) no
N71 Cu N72 C62 -103.7(3) no
O Cu N72 C62 136.9(3) no
N32 Cu N72 C82 -171.8(4) no
N71 Cu N72 C82 20.6(3) no
O Cu N72 C82 -98.7(3) no
C12 O C11 C21 -115.9(5) no
Cu O C11 C21 0.6(6) no
C11 O C12 C22 105.0(5) no
Cu O C12 C22 -11.3(5) no
C41 N31 C21 O21 5.0(9) no
Cu N31 C21 O21 167.1(4) no
C41 N31 C21 C11 -175.8(5) no
Cu N31 C21 C11 -13.7(7) no
O C11 C21 O21 -173.4(5) no
O C11 C21 N31 7.3(8) no
C42 N32 C22 O22 -7.2(8) no
Cu N32 C22 O22 -165.6(4) no
C42 N32 C22 C12 170.7(5) no
Cu N32 C22 C12 12.2(7) no
O C12 C22 O22 -179.8(4) no
O C12 C22 N32 2.1(7) no
C21 N31 C41 C51 95.2(6) no
Cu N31 C41 C51 -68.2(5) no
C22 N32 C42 C52 -95.3(6) no
Cu N32 C42 C52 65.0(5) no
N31 C41 C51 C61 67.1(6) no
N32 C42 C52 C62 -55.2(6) no
C81 N71 C61 C51 -177.2(5) no
Cu N71 C61 C51 56.6(6) no
C41 C51 C61 N71 -62.5(7) no
C82 N72 C62 C52 167.8(4) no
Cu N72 C62 C52 -71.2(5) no
C42 C52 C62 N72 60.8(6) no
C61 N71 C81 C82 -160.5(5) no
Cu N71 C81 C82 -30.5(6) no
C62 N72 C82 C81 78.3(6) no
Cu N72 C82 C81 -42.8(5) no
N71 C81 C82 N72 48.5(6) no
